data_2204869
loop_
_publ_author_name
'Du, Gui-Xiang'
'Li, Jun'
'Zhang, Feng-Xing'

_publ_section_title
;
 Dichloro[2-(2-furyl)-1<i>H</i>-benzimidazole-\k<i>N</i>^3^]copper(II)
;
_journal_issue 1
_journal_name_full 'Acta Crystallographica Section E'
_journal_page_first m119
_journal_page_last m120
_journal_paper_doi 10.1107/S1600536804031009
_journal_volume 61
_journal_year 2005
_chemical_formula_iupac '[Cu Cl2 (C11 H8 N2 O)2]'
_chemical_formula_moiety 'C22 H16 Cl2 Cu N4 O2'
_chemical_formula_sum 'C22 H16 Cl2 Cu N4 O2'
_chemical_formula_weight 502.83
_chemical_name_common 'dichloro (furaldehyde)phenylenediamine copper(II)'
_chemical_name_systematic
;
Dichloro[2-(2-furyl)-1H-benzimidazole-\kN^3^]copper(II)
;
_space_group_IT_number 14
_symmetry_cell_setting monoclinic
_symmetry_space_group_name_Hall '-P 2ybc'
_symmetry_space_group_name_H-M 'P 1 21/c 1'
_atom_sites_solution_hydrogens geom
_atom_sites_solution_primary direct
_atom_sites_solution_secondary difmap
_audit_creation_method SHELXL-97
_cell_angle_alpha 90.00
_cell_angle_beta 111.8670(10)
_cell_angle_gamma 90.00
_cell_formula_units_Z 2
_cell_length_a 8.8112(9)
_cell_length_b 14.1852(14)
_cell_length_c 9.1367(9)
_cell_measurement_reflns_used 2608
_cell_measurement_temperature 273(2)
_cell_measurement_theta_max 29.04
_cell_measurement_theta_min 2.49
_cell_volume 1059.82(18)
_computing_cell_refinement 'SAINT (Bruker, 1997)'
_computing_data_collection 'SMART (Bruker, 1997)'
_computing_data_reduction 'SAINT and SHELXTL (Bruker, 1997)'
_computing_molecular_graphics SHELXTL
_computing_publication_material SHELXTL
_computing_structure_refinement 'SHELXL97 (Sheldrick, 1997)'
_computing_structure_solution 'SHELXS97 (Sheldrick, 1997)'
_diffrn_ambient_temperature 273(2)
_diffrn_measured_fraction_theta_full 0.999
_diffrn_measured_fraction_theta_max 0.999
_diffrn_measurement_device_type 'Bruker SMART CCD area-detector'
_diffrn_measurement_method '\f and \w'
_diffrn_radiation_monochromator graphite
_diffrn_radiation_source 'fine-focus sealed tube'
_diffrn_radiation_type MoK\a
_diffrn_radiation_wavelength 0.71073
_diffrn_reflns_av_R_equivalents 0.0119
_diffrn_reflns_av_sigmaI/netI 0.0133
_diffrn_reflns_limit_h_max 10
_diffrn_reflns_limit_h_min -10
_diffrn_reflns_limit_k_max 14
_diffrn_reflns_limit_k_min -17
_diffrn_reflns_limit_l_max 9
_diffrn_reflns_limit_l_min -10
_diffrn_reflns_number 5326
_diffrn_reflns_theta_full 25.25
_diffrn_reflns_theta_max 25.25
_diffrn_reflns_theta_min 2.49
_diffrn_standards_decay_% 0
_diffrn_standards_interval_count 0
_diffrn_standards_interval_time 0
_diffrn_standards_number 0
_exptl_absorpt_coefficient_mu 1.310
_exptl_absorpt_correction_T_max 0.693
_exptl_absorpt_correction_T_min 0.554
_exptl_absorpt_correction_type multi-scan
_exptl_absorpt_process_details '(SADABS; Sheldrick, 1996)'
_exptl_crystal_colour green
_exptl_crystal_density_diffrn 1.576
_exptl_crystal_density_method 'not measured'
_exptl_crystal_description block
_exptl_crystal_F_000 510
_exptl_crystal_size_max 0.35
_exptl_crystal_size_mid 0.30
_exptl_crystal_size_min 0.28
_refine_diff_density_max 0.293
_refine_diff_density_min -0.174
_refine_ls_extinction_method none
_refine_ls_goodness_of_fit_ref 1.109
_refine_ls_hydrogen_treatment constr
_refine_ls_matrix_type full
_refine_ls_number_parameters 142
_refine_ls_number_reflns 1912
_refine_ls_number_restraints 0
_refine_ls_restrained_S_all 1.109
_refine_ls_R_factor_all 0.0263
_refine_ls_R_factor_gt 0.0235
_refine_ls_shift/su_max 0.001
_refine_ls_shift/su_mean 0.000
_refine_ls_structure_factor_coef Fsqd
_refine_ls_weighting_details 'calc w = 1/[\s^2^(Fo^2^)+(0.0381P)^2^+0.1747P] where P = (Fo^2^+2Fc^2^)/3'
_refine_ls_weighting_scheme calc
_refine_ls_wR_factor_gt 0.0675
_refine_ls_wR_factor_ref 0.0685
_reflns_number_gt 1728
_reflns_number_total 1912
_reflns_threshold_expression I>2\s(I)
_cod_data_source_file cv6420.cif
_cod_data_source_block I
_cod_depositor_comments
;
The following automatic conversions were performed:
'_symmetry_cell_setting' value 'Monoclinic' changed to 'monoclinic'
according to '/home/saulius/struct/CIF-dictionaries/cif_core.dic'
dictionary named 'cif_core.dic' version 2.4.1 from 2010-06-29.

Automatic conversion script
Id: cif_fix_enum 1527 2010-12-29 10:47:43Z saulius 

The following automatic conversions were performed:

'_symmetry_cell_setting' value 'Monoclinic' changed to 'monoclinic'
according to /home/saulius/struct/CIF-dictionaries/cif_core.dic
dictionary named 'cif_core.dic' version 2.4.1 from 2010-06-29.

Automatic conversion script
Id: cif_fix_values 1715 2011-07-08 13:25:40Z adriana 
;
_cod_original_sg_symbol_H-M 'P 21/c'
_cod_database_code 2204869
_cod_database_fobs_code 2204869

loop_
_symmetry_equiv_pos_as_xyz
'x, y, z'
'-x, y+1/2, -z+1/2'
'-x, -y, -z'
'x, -y-1/2, z-1/2'

loop_
_atom_site_label
_atom_site_fract_x
_atom_site_fract_y
_atom_site_fract_z
_atom_site_U_iso_or_equiv
_atom_site_adp_type
_atom_site_calc_flag
_atom_site_refinement_flags
_atom_site_occupancy
_atom_site_type_symbol
Cu 0.0000 1.0000 1.0000 0.04497(12) Uani d S 1 Cu
Cl 0.17015(6) 0.95564(3) 1.24718(5) 0.05952(15) Uani d . 1 Cl
O1 -0.16336(17) 0.81562(9) 0.99049(17) 0.0650(4) Uani d . 1 O
C1 0.2518(2) 0.82294(14) 0.8030(2) 0.0578(5) Uani d . 1 C
C8 -0.0605(2) 0.76069(14) 0.9476(2) 0.0540(4) Uani d . 1 C
C6 0.2140(2) 0.91002(14) 0.8476(2) 0.0556(4) Uani d . 1 C
C2 0.3679(3) 0.81227(19) 0.7362(3) 0.0763(6) Uani d . 1 C
H2 0.3917 0.7538 0.7040 0.092 Uiso calc R 1 H
C10 -0.2216(3) 0.66513(16) 1.0162(3) 0.0741(6) Uani d . 1 C
H10 -0.2706 0.6112 1.0363 0.089 Uiso calc R 1 H
C11 -0.2613(3) 0.75435(17) 1.0325(3) 0.0716(6) Uani d . 1 C
H11 -0.3435 0.7725 1.0674 0.086 Uiso calc R 1 H
C5 0.2927(3) 0.98971(16) 0.8302(3) 0.0734(6) Uani d . 1 C
H5 0.2677 1.0485 0.8604 0.088 Uiso calc R 1 H
C9 -0.0912(3) 0.66884(15) 0.9625(3) 0.0683(5) Uani d . 1 C
H9 -0.0367 0.6176 0.9414 0.082 Uiso calc R 1 H
C3 0.4458(3) 0.8927(2) 0.7202(3) 0.0862(7) Uani d . 1 C
H3 0.5255 0.8885 0.6765 0.103 Uiso calc R 1 H
C4 0.4105(3) 0.9795(2) 0.7662(3) 0.0847(7) Uani d . 1 C
H4 0.4673 1.0323 0.7539 0.102 Uiso calc R 1 H
N2 0.1511(2) 0.75893(11) 0.83701(18) 0.0594(4) Uani d . 1 N
H2A 0.1482 0.6991 0.8214 0.071 Uiso calc R 1 H
N1 0.09043(19) 0.89823(10) 0.90904(17) 0.0538(4) Uani d . 1 N
C7 0.0587(2) 0.80751(12) 0.8990(2) 0.0507(4) Uani d . 1 C

loop_
_atom_site_aniso_label
_atom_site_aniso_U_11
_atom_site_aniso_U_22
_atom_site_aniso_U_33
_atom_site_aniso_U_12
_atom_site_aniso_U_13
_atom_site_aniso_U_23
Cu 0.0546(2) 0.03282(18) 0.0553(2) -0.00195(11) 0.02955(15) -0.00068(11)
Cl 0.0749(3) 0.0437(3) 0.0594(3) -0.0019(2) 0.0244(2) 0.00298(19)
O1 0.0711(9) 0.0490(8) 0.0801(10) -0.0024(6) 0.0341(8) 0.0011(6)
C1 0.0574(11) 0.0614(12) 0.0527(11) 0.0060(9) 0.0183(9) 0.0008(8)
C8 0.0629(11) 0.0522(11) 0.0462(9) -0.0027(9) 0.0196(8) 0.0020(8)
C6 0.0543(10) 0.0611(11) 0.0563(10) 0.0038(9) 0.0264(8) 0.0004(9)
C2 0.0715(14) 0.0877(17) 0.0743(14) 0.0183(13) 0.0326(12) -0.0050(12)
C10 0.0928(16) 0.0619(13) 0.0702(14) -0.0155(12) 0.0334(12) 0.0091(10)
C11 0.0720(13) 0.0759(15) 0.0745(14) -0.0057(11) 0.0361(11) 0.0048(11)
C5 0.0777(15) 0.0629(14) 0.0914(17) -0.0029(10) 0.0453(13) -0.0041(11)
C9 0.0896(16) 0.0523(12) 0.0671(13) 0.0033(11) 0.0341(12) 0.0032(9)
C3 0.0710(15) 0.112(2) 0.0906(17) 0.0083(14) 0.0474(14) 0.0068(15)
C4 0.0747(16) 0.0891(17) 0.1044(19) -0.0047(13) 0.0497(15) 0.0085(14)
N2 0.0732(10) 0.0454(8) 0.0595(9) 0.0101(8) 0.0247(8) -0.0047(7)
N1 0.0620(9) 0.0448(8) 0.0600(9) 0.0022(7) 0.0289(7) -0.0028(7)
C7 0.0615(11) 0.0418(9) 0.0463(10) 0.0059(8) 0.0171(8) -0.0016(7)

loop_
_atom_type_symbol
_atom_type_description
_atom_type_scat_dispersion_real
_atom_type_scat_dispersion_imag
_atom_type_scat_source
C C 0.0033 0.0016 'International Tables Vol C Tables 4.2.6.8 and 6.1.1.4'
H H 0.0000 0.0000 'International Tables Vol C Tables 4.2.6.8 and 6.1.1.4'
N N 0.0061 0.0033 'International Tables Vol C Tables 4.2.6.8 and 6.1.1.4'
O O 0.0106 0.0060 'International Tables Vol C Tables 4.2.6.8 and 6.1.1.4'
Cl Cl 0.1484 0.1585 'International Tables Vol C Tables 4.2.6.8 and 6.1.1.4'
Cu Cu 0.3201 1.2651 'International Tables Vol C Tables 4.2.6.8 and 6.1.1.4'

loop_
_geom_angle_atom_site_label_1
_geom_angle_atom_site_label_2
_geom_angle_atom_site_label_3
_geom_angle_site_symmetry_1
_geom_angle_site_symmetry_3
_geom_angle
_geom_angle_publ_flag
N1 Cu N1 . 3_577 180.0000(10) no
N1 Cu Cl . 3_577 90.25(5) yes
N1 Cu Cl 3_577 3_577 89.75(5) yes
N1 Cu Cl . . 89.75(5) yes
N1 Cu Cl 3_577 . 90.25(5) yes
Cl Cu Cl 3_577 . 180.0 no
C8 O1 C11 . . 105.86(16) no
C2 C1 C6 . . 121.9(2) no
C2 C1 N2 . . 132.1(2) no
C6 C1 N2 . . 105.97(16) no
C9 C8 O1 . . 110.12(17) no
C9 C8 C7 . . 132.20(19) no
O1 C8 C7 . . 117.67(16) no
C5 C6 C1 . . 121.16(18) no
C5 C6 N1 . . 130.24(18) no
C1 C6 N1 . . 108.60(17) no
C3 C2 C1 . . 116.1(2) no
C3 C2 H2 . . 121.9 no
C1 C2 H2 . . 121.9 no
C11 C10 C9 . . 106.54(19) no
C11 C10 H10 . . 126.7 no
C9 C10 H10 . . 126.7 no
C10 C11 O1 . . 110.5(2) no
C10 C11 H11 . . 124.8 no
O1 C11 H11 . . 124.8 no
C6 C5 C4 . . 117.3(2) no
C6 C5 H5 . . 121.4 no
C4 C5 H5 . . 121.4 no
C8 C9 C10 . . 107.0(2) no
C8 C9 H9 . . 126.5 no
C10 C9 H9 . . 126.5 no
C2 C3 C4 . . 122.4(2) no
C2 C3 H3 . . 118.8 no
C4 C3 H3 . . 118.8 no
C3 C4 C5 . . 121.1(2) no
C3 C4 H4 . . 119.4 no
C5 C4 H4 . . 119.4 no
C7 N2 C1 . . 107.36(16) no
C7 N2 H2A . . 126.3 no
C1 N2 H2A . . 126.3 no
C7 N1 C6 . . 105.33(15) no
C7 N1 Cu . . 129.59(13) no
C6 N1 Cu . . 125.00(12) no
N1 C7 N2 . . 112.73(17) no
N1 C7 C8 . . 126.07(17) no
N2 C7 C8 . . 121.20(17) no

loop_
_geom_bond_atom_site_label_1
_geom_bond_atom_site_label_2
_geom_bond_site_symmetry_2
_geom_bond_distance
_geom_bond_publ_flag
Cu N1 . 1.9756(14) yes
Cu N1 3_577 1.9756(14) no
Cu Cl 3_577 2.2852(5) no
Cu Cl . 2.2852(5) yes
O1 C8 . 1.359(2) no
O1 C11 . 1.376(3) no
C1 C2 . 1.380(3) no
C1 C6 . 1.380(3) no
C1 N2 . 1.384(3) no
C8 C9 . 1.348(3) no
C8 C7 . 1.445(3) no
C6 C5 . 1.366(3) no
C6 N1 . 1.409(2) no
C2 C3 . 1.367(4) no
C2 H2 . 0.9300 no
C10 C11 . 1.336(3) no
C10 C9 . 1.408(3) no
C10 H10 . 0.9300 no
C11 H11 . 0.9300 no
C5 C4 . 1.375(3) no
C5 H5 . 0.9300 no
C9 H9 . 0.9300 no
C3 C4 . 1.374(4) no
C3 H3 . 0.9300 no
C4 H4 . 0.9300 no
N2 C7 . 1.342(2) no
N2 H2A . 0.8600 no
N1 C7 . 1.313(2) no

loop_
_geom_hbond_atom_site_label_D
_geom_hbond_atom_site_label_H
_geom_hbond_atom_site_label_A
_geom_hbond_site_symmetry_A
_geom_hbond_distance_DH
_geom_hbond_distance_HA
_geom_hbond_distance_DA
_geom_hbond_angle_DHA
N2 H2A Cl 4_575 0.86 2.33 3.1731(17) 168
